data_7049933
loop_
_publ_author_name
'Fan, Xiao-Meng'
'Li, Jing-Yu'
'Wang, Lin-Lin'
'Zhou, Zi-Qin'
'Tian, Yu-Chen'
'Yang, Jian-Hui'
'Liu, Bin'

_publ_section_title
;
 Alkali counterions tune diruthenium(iii,iii)-based ferrimagnetic chain
 structured antiferromagnets exhibiting step-like hysteresis loops.
;
_journal_issue 23
_journal_name_full 'Dalton transactions (Cambridge, England : 2003)'
_journal_page_first 8039
_journal_page_last 8043
_journal_paper_doi 10.1039/c9dt01295h
_journal_volume 48
_journal_year 2019
_chemical_formula_moiety 'Cu H14 O22 P4 Ru2, 2(H2 O), 2(Cs)'
_chemical_formula_sum 'Cs2 Cu H18 O24 P4 Ru2'
_chemical_formula_weight 1057.52
_space_group_crystal_system triclinic
_space_group_IT_number 2
_space_group_name_Hall '-P 1'
_space_group_name_H-M_alt 'P -1'
_symmetry_space_group_name_Hall '-P 1'
_symmetry_space_group_name_H-M 'P -1'
_atom_sites_solution_hydrogens difmap
_audit_creation_method SHELXL-2018/3
_audit_update_record
;
2019-04-29 deposited with the CCDC.    2019-04-30 downloaded from the CCDC.
;
_cell_angle_alpha 85.061(9)
_cell_angle_beta 74.589(8)
_cell_angle_gamma 64.129(7)
_cell_formula_units_Z 1
_cell_length_a 8.006(4)
_cell_length_b 8.475(4)
_cell_length_c 9.314(5)
_cell_measurement_reflns_used 310
_cell_measurement_temperature 296(2)
_cell_measurement_theta_max 18.56
_cell_measurement_theta_min 3.22
_cell_volume 547.9(5)
_computing_cell_refinement 'Bruker SAINT'
_computing_data_collection 'Bruker APEX2'
_computing_data_reduction 'Bruker SAINT'
_computing_molecular_graphics 'Bruker SHELXTL'
_computing_publication_material 'Bruker SHELXTL'
_computing_structure_refinement 'SHELXL-2018/3 (Sheldrick, 2018)'
_computing_structure_solution 'SHELXS-97 (Sheldrick, 2008)'
_diffrn_ambient_temperature 296(2)
_diffrn_measured_fraction_theta_full 0.971
_diffrn_measured_fraction_theta_max 0.971
_diffrn_measurement_device_type 'Bruker APEX-II CCD'
_diffrn_measurement_method '\f and \w scans'
_diffrn_radiation_type MoK\a
_diffrn_radiation_wavelength 0.71073
_diffrn_reflns_av_R_equivalents 0.0432
_diffrn_reflns_av_unetI/netI 0.1106
_diffrn_reflns_Laue_measured_fraction_full 0.971
_diffrn_reflns_Laue_measured_fraction_max 0.971
_diffrn_reflns_limit_h_max 9
_diffrn_reflns_limit_h_min -9
_diffrn_reflns_limit_k_max 10
_diffrn_reflns_limit_k_min -9
_diffrn_reflns_limit_l_max 8
_diffrn_reflns_limit_l_min -11
_diffrn_reflns_number 2705
_diffrn_reflns_point_group_measured_fraction_full 0.971
_diffrn_reflns_point_group_measured_fraction_max 0.971
_diffrn_reflns_theta_full 25.099
_diffrn_reflns_theta_max 25.099
_diffrn_reflns_theta_min 2.270
_exptl_absorpt_coefficient_mu 5.996
_exptl_absorpt_correction_T_max 0.601
_exptl_absorpt_correction_T_min 0.543
_exptl_absorpt_correction_type multi-scan
_exptl_absorpt_process_details sadabs
_exptl_crystal_colour brown
_exptl_crystal_density_diffrn 3.205
_exptl_crystal_description block
_exptl_crystal_F_000 497
_exptl_crystal_size_max 0.370
_exptl_crystal_size_mid 0.300
_exptl_crystal_size_min 0.250
_refine_diff_density_max 2.559
_refine_diff_density_min -1.680
_refine_diff_density_rms 0.421
_refine_ls_extinction_method none
_refine_ls_goodness_of_fit_ref 1.071
_refine_ls_hydrogen_treatment constr
_refine_ls_matrix_type full
_refine_ls_number_parameters 162
_refine_ls_number_reflns 1897
_refine_ls_number_restraints 0
_refine_ls_restrained_S_all 1.071
_refine_ls_R_factor_all 0.1187
_refine_ls_R_factor_gt 0.0847
_refine_ls_shift/su_max 0.000
_refine_ls_shift/su_mean 0.000
_refine_ls_structure_factor_coef Fsqd
_refine_ls_weighting_details 'w=1/[\s^2^(Fo^2^)+(0.0770P)^2^+55.9104P] where P=(Fo^2^+2Fc^2^)/3'
_refine_ls_weighting_scheme calc
_refine_ls_wR_factor_gt 0.2264
_refine_ls_wR_factor_ref 0.2445
_reflns_Friedel_coverage 0.000
_reflns_number_gt 1289
_reflns_number_total 1897
_reflns_threshold_expression 'I > 2\s(I)'
_cod_data_source_file c9dt01295h2.cif
_cod_data_source_block xb1139_0m
_cod_depositor_comments 'Adding full bibliography for 7049930--7049933.cif.'
_cod_original_cell_volume 547.9(4)
_cod_original_formula_sum 'Cs2 H18 Cu O24 P4 Ru2'
_cod_database_code 7049933
_shelx_shelxl_version_number 2018/3
_shelx_space_group_comment
;
The symmetry employed for this shelxl refinement is uniquely defined
by the following loop, which should always be used as a source of
symmetry information in preference to the above space-group names.
They are only intended as comments.
;
_shelx_estimated_absorpt_t_min 0.215
_shelx_estimated_absorpt_t_max 0.316

loop_
_space_group_symop_operation_xyz
'x, y, z'
'-x, -y, -z'

loop_
_atom_site_label
_atom_site_type_symbol
_atom_site_fract_x
_atom_site_fract_y
_atom_site_fract_z
_atom_site_U_iso_or_equiv
_atom_site_adp_type
_atom_site_occupancy
_atom_site_site_symmetry_order
_atom_site_calc_flag
_atom_site_refinement_flags_posn
_atom_site_refinement_flags_adp
_atom_site_refinement_flags_occupancy
O11 O 1.319(3) -0.041(3) 0.510(2) 0.041(5) Uani 1 1 d . . .
Ru1 Ru 0.3992(3) 0.0754(2) 0.9208(2) 0.0128(5) Uani 1 1 d . . .
Cu1 Cu 1.000000 0.000000 0.500000 0.0206(10) Uani 1 2 d S . P
Cs1 Cs 1.1922(3) -0.3657(3) 0.8314(2) 0.0392(6) Uani 1 1 d . . .
P1 P 0.7780(9) 0.1179(8) 0.8360(7) 0.0174(13) Uani 1 1 d . . .
P2 P 0.3073(8) 0.3010(8) 1.2000(7) 0.0159(13) Uani 1 1 d . . .
O1 O 0.784(2) 0.026(2) 0.9912(17) 0.016(3) Uani 1 1 d . . .
O2 O 0.565(2) 0.191(2) 0.8186(18) 0.021(4) Uani 1 1 d . . .
O3 O 0.829(2) 0.269(2) 0.8315(18) 0.016(3) Uani 1 1 d . . .
O4 O 0.916(3) -0.016(2) 0.7127(19) 0.024(4) Uani 1 1 d . . .
O5 O 0.243(2) 0.279(2) 1.0655(18) 0.017(4) Uani 1 1 d . . .
O6 O 0.461(2) 0.118(2) 1.2299(19) 0.021(4) Uani 1 1 d . . .
O7 O 0.141(3) 0.385(2) 1.3327(19) 0.028(4) Uani 1 1 d . . .
O8 O 0.417(2) 0.418(2) 1.154(2) 0.025(4) Uani 1 1 d . . .
H1 H 0.339057 0.519935 1.136802 0.037 Uiso 1 1 d R U .
O9 O 0.207(3) 0.209(3) 0.765(2) 0.039(5) Uani 1 1 d . . .
H9B H 0.087375 0.229260 0.805333 0.058 Uiso 1 1 d R U .
H9C H 0.212805 0.305600 0.742974 0.058 Uiso 1 1 d R U .
O10 O 1.075(2) -0.256(2) 0.488(2) 0.026(4) Uani 1 1 d . . .
H10A H 0.975072 -0.272787 0.484401 0.039 Uiso 1 1 d R U .
H10B H 1.165563 -0.301886 0.407991 0.039 Uiso 1 1 d R U .
H11A H 1.331012 0.055054 0.516291 0.039 Uiso 1 1 d R U .
H11B H 1.354742 -0.100476 0.583721 0.039 Uiso 1 1 d R U .
O12 O 1.468(11) -0.577(7) 0.498(6) 0.07(3) Uani 0.54(11) 1 d . . .
O12' O 1.363(8) -0.641(6) 0.527(4) 0.05(2) Uani 0.55(11) 1 d . . .

loop_
_atom_site_aniso_label
_atom_site_aniso_U_11
_atom_site_aniso_U_22
_atom_site_aniso_U_33
_atom_site_aniso_U_23
_atom_site_aniso_U_13
_atom_site_aniso_U_12
O11 0.057(15) 0.042(13) 0.039(13) 0.028(11) -0.028(11) -0.030(11)
Ru1 0.0122(10) 0.0120(9) 0.0156(10) 0.0026(7) -0.0050(8) -0.0061(7)
Cu1 0.021(2) 0.019(2) 0.017(2) -0.0003(18) 0.0003(18) -0.0079(18)
Cs1 0.0242(10) 0.0557(13) 0.0396(12) 0.0042(10) -0.0115(8) -0.0173(9)
P1 0.016(3) 0.012(3) 0.025(3) 0.004(3) -0.004(3) -0.008(2)
P2 0.011(3) 0.015(3) 0.019(3) -0.003(3) 0.001(2) -0.005(2)
O1 0.007(8) 0.021(9) 0.013(8) 0.000(7) 0.004(6) -0.005(7)
O2 0.024(9) 0.029(10) 0.015(9) -0.002(7) 0.004(7) -0.020(8)
O3 0.006(8) 0.019(9) 0.024(9) 0.004(7) -0.003(7) -0.007(7)
O4 0.033(10) 0.021(9) 0.017(9) -0.002(8) -0.009(8) -0.010(8)
O5 0.014(8) 0.015(8) 0.019(9) -0.002(7) -0.004(7) -0.003(7)
O6 0.016(9) 0.026(10) 0.022(9) -0.008(8) -0.008(7) -0.005(7)
O7 0.029(10) 0.028(10) 0.018(10) -0.008(8) 0.010(8) -0.011(8)
O8 0.020(9) 0.033(10) 0.029(10) -0.002(8) -0.009(8) -0.016(8)
O9 0.035(12) 0.042(12) 0.049(14) 0.018(10) -0.025(10) -0.021(10)
O10 0.017(9) 0.028(10) 0.024(10) -0.002(8) 0.002(8) -0.006(8)
O12 0.12(6) 0.05(3) 0.04(3) -0.01(2) -0.01(3) -0.04(3)
O12' 0.07(4) 0.03(3) 0.03(2) -0.004(18) -0.01(2) 0.00(2)

loop_
_atom_type_symbol
_atom_type_description
_atom_type_scat_dispersion_real
_atom_type_scat_dispersion_imag
_atom_type_scat_source
Cu Cu 0.3201 1.2651 'International Tables Vol C Tables 4.2.6.8 and 6.1.1.4'
O O 0.0106 0.0060 'International Tables Vol C Tables 4.2.6.8 and 6.1.1.4'
Ru Ru -1.2594 0.8363 'International Tables Vol C Tables 4.2.6.8 and 6.1.1.4'
P P 0.1023 0.0942 'International Tables Vol C Tables 4.2.6.8 and 6.1.1.4'
Cs Cs -0.3680 2.1192 'International Tables Vol C Tables 4.2.6.8 and 6.1.1.4'
H H 0.0000 0.0000 'International Tables Vol C Tables 4.2.6.8 and 6.1.1.4'

loop_
_geom_angle_atom_site_label_1
_geom_angle_atom_site_label_2
_geom_angle_atom_site_label_3
_geom_angle
_geom_angle_site_symmetry_1
_geom_angle_site_symmetry_3
Cu1 O11 H11A 115.5 . .
Cu1 O11 H11B 113.0 . .
H11A O11 H11B 105.3 . .
O6 Ru1 O1 89.8(7) 2_657 2_657
O6 Ru1 O2 90.1(7) 2_657 .
O1 Ru1 O2 173.9(7) 2_657 .
O6 Ru1 O5 175.9(6) 2_657 .
O1 Ru1 O5 89.3(7) 2_657 .
O2 Ru1 O5 90.5(7) . .
O6 Ru1 O9 85.9(7) 2_657 .
O1 Ru1 O9 85.3(7) 2_657 .
O2 Ru1 O9 88.6(7) . .
O5 Ru1 O9 90.0(7) . .
O6 Ru1 Ru1 92.0(5) 2_657 2_657
O1 Ru1 Ru1 93.3(5) 2_657 2_657
O2 Ru1 Ru1 92.8(5) . 2_657
O5 Ru1 Ru1 92.1(5) . 2_657
O9 Ru1 Ru1 177.5(6) . 2_657
O6 Ru1 Cs1 136.3(5) 2_657 2_657
O1 Ru1 Cs1 54.3(5) 2_657 2_657
O2 Ru1 Cs1 122.9(5) . 2_657
O5 Ru1 Cs1 40.8(4) . 2_657
O9 Ru1 Cs1 68.9(6) . 2_657
Ru1 Ru1 Cs1 111.94(11) 2_657 2_657
O6 Ru1 Cs1 125.8(5) 2_657 1_465
O1 Ru1 Cs1 120.5(5) 2_657 1_465
O2 Ru1 Cs1 55.3(5) . 1_465
O5 Ru1 Cs1 51.7(5) . 1_465
O9 Ru1 Cs1 56.8(5) . 1_465
Ru1 Ru1 Cs1 125.74(11) 2_657 1_465
Cs1 Ru1 Cs1 68.93(5) 2_657 1_465
O4 Cu1 O4 180.0 2_756 .
O4 Cu1 O10 86.6(7) 2_756 2_756
O4 Cu1 O10 93.4(7) . 2_756
O4 Cu1 O10 93.4(7) 2_756 .
O4 Cu1 O10 86.6(7) . .
O10 Cu1 O10 180.0 2_756 .
O4 Cu1 O11 86.9(7) 2_756 .
O4 Cu1 O11 93.1(7) . .
O10 Cu1 O11 86.2(7) 2_756 .
O10 Cu1 O11 93.8(7) . .
O4 Cu1 Cs1 43.1(5) 2_756 2_756
O4 Cu1 Cs1 136.9(5) . 2_756
O10 Cu1 Cs1 54.5(5) 2_756 2_756
O10 Cu1 Cs1 125.5(5) . 2_756
O11 Cu1 Cs1 110.2(4) . 2_756
O8 Cs1 O5 159.8(4) 2_757 2_657
O8 Cs1 O4 120.6(5) 2_757 .
O5 Cs1 O4 64.5(4) 2_657 .
O8 Cs1 O3 71.1(4) 2_757 2_757
O5 Cs1 O3 88.7(4) 2_657 2_757
O4 Cs1 O3 105.5(4) . 2_757
O8 Cs1 O12 78.7(14) 2_757 .
O5 Cs1 O12 121.0(14) 2_657 .
O4 Cs1 O12 98.7(9) . .
O3 Cs1 O12 148.0(12) 2_757 .
O8 Cs1 O12' 94.1(11) 2_757 .
O5 Cs1 O12' 104.3(11) 2_657 .
O4 Cs1 O12' 101.0(7) . .
O3 Cs1 O12' 153.5(7) 2_757 .
O12 Cs1 O12' 19.4(11) . .
O8 Cs1 O12 62.1(12) 2_757 2_846
O5 Cs1 O12 137.6(12) 2_657 2_846
O4 Cs1 O12 89.0(10) . 2_846
O3 Cs1 O12 131.7(13) 2_757 2_846
O12 Cs1 O12 27(3) . 2_846
O12' Cs1 O12 46(2) . 2_846
O8 Cs1 O7 155.6(4) 2_757 2_657
O5 Cs1 O7 44.5(4) 2_657 2_657
O4 Cs1 O7 62.2(4) . 2_657
O3 Cs1 O7 133.1(4) 2_757 2_657
O12 Cs1 O7 76.9(14) . 2_657
O12' Cs1 O7 62.5(10) . 2_657
O12 Cs1 O7 94.6(13) 2_846 2_657
O8 Cs1 O5 87.8(4) 2_757 1_645
O5 Cs1 O5 83.9(4) 2_657 1_645
O4 Cs1 O5 148.2(4) . 1_645
O3 Cs1 O5 68.1(4) 2_757 1_645
O12 Cs1 O5 101.1(10) . 1_645
O12' Cs1 O5 90.1(9) . 1_645
O12 Cs1 O5 119.2(9) 2_846 1_645
O7 Cs1 O5 98.4(4) 2_657 1_645
O8 Cs1 O10 117.7(5) 2_757 .
O5 Cs1 O10 80.7(4) 2_657 .
O4 Cs1 O10 47.2(4) . .
O3 Cs1 O10 152.5(4) 2_757 .
O12 Cs1 O10 54.3(10) . .
O12' Cs1 O10 53.8(7) . .
O12 Cs1 O10 57.6(11) 2_846 .
O7 Cs1 O10 43.8(4) 2_657 .
O5 Cs1 O10 134.7(4) 1_645 .
O8 Cs1 O1 63.2(4) 2_757 2_757
O5 Cs1 O1 102.6(4) 2_657 2_757
O4 Cs1 O1 74.9(4) . 2_757
O3 Cs1 O1 43.5(4) 2_757 2_757
O12 Cs1 O1 128.3(14) . 2_757
O12' Cs1 O1 147.6(12) . 2_757
O12 Cs1 O1 101.2(12) 2_846 2_757
O7 Cs1 O1 133.9(4) 2_657 2_757
O5 Cs1 O1 110.5(4) 1_645 2_757
O10 Cs1 O1 114.4(4) . 2_757
O8 Cs1 O1 119.3(4) 2_757 .
O5 Cs1 O1 48.8(4) 2_657 .
O4 Cs1 O1 43.5(4) . .
O3 Cs1 O1 65.8(4) 2_757 .
O12 Cs1 O1 142.1(9) . .
O12' Cs1 O1 139.4(8) . .
O12 Cs1 O1 128.7(9) 2_846 .
O7 Cs1 O1 80.3(4) 2_657 .
O5 Cs1 O1 112.0(4) 1_645 .
O10 Cs1 O1 88.5(4) . .
O1 Cs1 O1 56.0(4) 2_757 .
O8 Cs1 H9C 109.3(5) 2_757 1_645
O5 Cs1 H9C 81.1(5) 2_657 1_645
O4 Cs1 H9C 118.4(5) . 1_645
O3 Cs1 H9C 124.0(5) 2_757 1_645
O12 Cs1 H9C 57.1(14) . 1_645
O12' Cs1 H9C 39.2(12) . 1_645
O12 Cs1 H9C 84.1(12) 2_846 1_645
O7 Cs1 H9C 57.5(5) 2_657 1_645
O5 Cs1 H9C 56.1(5) 1_645 1_645
O10 Cs1 H9C 79.5(5) . 1_645
O1 Cs1 H9C 166.0(5) 2_757 1_645
O1 Cs1 H9C 129.8(5) . 1_645
O3 P1 O4 110.3(10) . .
O3 P1 O1 110.5(9) . .
O4 P1 O1 109.0(9) . .
O3 P1 O2 108.6(9) . .
O4 P1 O2 110.4(9) . .
O1 P1 O2 107.9(9) . .
O3 P1 Cs1 50.3(7) . 2_757
O4 P1 Cs1 137.3(7) . 2_757
O1 P1 Cs1 61.7(6) . 2_757
O2 P1 Cs1 112.1(6) . 2_757
O7 P2 O5 112.2(10) . .
O7 P2 O8 109.2(10) . .
O5 P2 O8 108.1(10) . .
O7 P2 O6 114.0(11) . .
O5 P2 O6 107.7(9) . .
O8 P2 O6 105.2(10) . .
O7 P2 Cs1 63.3(7) . 2_657
O5 P2 Cs1 49.5(6) . 2_657
O8 P2 Cs1 131.8(7) . 2_657
O6 P2 Cs1 121.6(7) . 2_657
O7 P2 Cs1 117.4(8) . 2_757
O5 P2 Cs1 124.1(7) . 2_757
O8 P2 Cs1 31.9(7) . 2_757
O6 P2 Cs1 74.0(6) . 2_757
Cs1 P2 Cs1 163.59(19) 2_657 2_757
P1 O1 Ru1 119.7(9) . 2_657
P1 O1 Cs1 95.1(7) . 2_757
Ru1 O1 Cs1 123.3(6) 2_657 2_757
P1 O1 Cs1 93.4(7) . .
Ru1 O1 Cs1 98.9(6) 2_657 .
Cs1 O1 Cs1 124.0(4) 2_757 .
P1 O2 Ru1 119.7(10) . .
P1 O2 Cs1 131.5(8) . 1_465
Ru1 O2 Cs1 98.1(6) . 1_465
P1 O3 Cs1 109.0(8) . 2_757
P1 O4 Cu1 133.2(11) . .
P1 O4 Cs1 112.8(9) . .
Cu1 O4 Cs1 112.2(7) . .
P2 O5 Ru1 122.1(9) . .
P2 O5 Cs1 108.5(8) . 2_657
Ru1 O5 Cs1 114.4(6) . 2_657
P2 O5 Cs1 110.5(7) . 1_465
Ru1 O5 Cs1 101.7(6) . 1_465
Cs1 O5 Cs1 96.1(4) 2_657 1_465
P2 O6 Ru1 122.8(10) . 2_657
P2 O7 Cs1 93.9(8) . 2_657
P2 O8 Cs1 132.3(10) . 2_757
P2 O8 H1 108.9 . .
Cs1 O8 H1 117.9 2_757 .
Ru1 O9 Cs1 92.0(6) . 1_465
Ru1 O9 H9B 112.6 . .
Cs1 O9 H9B 100.8 1_465 .
Ru1 O9 H9C 107.1 . .
Cs1 O9 H9C 22.9 1_465 .
H9B O9 H9C 109.2 . .
Cu1 O10 Cs1 98.1(6) . .
Cu1 O10 H10A 109.6 . .
Cs1 O10 H10A 112.5 . .
Cu1 O10 H10B 109.7 . .
Cs1 O10 H10B 117.5 . .
H10A O10 H10B 108.9 . .
O12' O12 O12 155(7) . 2_846
O12' O12 Cs1 81(4) . .
O12 O12 Cs1 77(3) 2_846 .
O12' O12 Cs1 126(4) . 2_846
O12 O12 Cs1 76(5) 2_846 2_846
Cs1 O12 Cs1 153(3) . 2_846
O12 O12' Cs1 80(3) . .

loop_
_geom_bond_atom_site_label_1
_geom_bond_atom_site_label_2
_geom_bond_distance
_geom_bond_site_symmetry_2
O11 Cu1 2.45(2) .
O11 H11A 0.8670 .
O11 H11B 0.8539 .
Ru1 O6 1.966(16) 2_657
Ru1 O1 1.975(15) 2_657
Ru1 O2 1.980(16) .
Ru1 O5 1.994(15) .
Ru1 O9 2.270(18) .
Ru1 Ru1 2.357(4) 2_657
Ru1 Cs1 4.336(3) 2_657
Ru1 Cs1 4.368(3) 1_465
Cu1 O4 1.928(17) 2_756
Cu1 O4 1.928(17) .
Cu1 O10 1.985(17) 2_756
Cu1 O10 1.985(17) .
Cu1 Cs1 4.268(2) 2_756
Cs1 O8 3.002(16) 2_757
Cs1 O5 3.112(16) 2_657
Cs1 O4 3.149(17) .
Cs1 O3 3.257(16) 2_757
Cs1 O12 3.40(5) .
Cs1 O12' 3.41(4) .
Cs1 O12 3.42(7) 2_846
Cs1 O7 3.475(19) 2_657
Cs1 O5 3.502(16) 1_645
Cs1 O10 3.508(18) .
Cs1 O1 3.539(16) 2_757
Cs1 O1 3.566(15) .
Cs1 H9C 2.90(2) 1_645
P1 O3 1.496(16) .
P1 O4 1.510(18) .
P1 O1 1.584(17) .
P1 O2 1.591(18) .
P2 O7 1.502(18) .
P2 O5 1.530(16) .
P2 O8 1.555(18) .
P2 O6 1.563(17) .
O8 H1 0.8500 .
O9 H9B 0.8720 .
O9 H9C 0.8445 .
O10 H10A 0.8790 .
O10 H10B 0.8675 .
O12 O12' 1.15(7) .
O12 O12 1.61(15) 2_846
